data_7241234
loop_
_publ_author_name
'Shen, Jinhui'
'Yu, Aimin'
'Zhang, Lei'
'Meng, Xiangtai'

_publ_section_title
;
 Construction of benzothiophene fused pyrrolidone in water via a
 catalyst-free process and a mechanism study
;
_journal_issue 20
_journal_name_full 'Green Chemistry'
_journal_page_first 6798
_journal_page_last 6803
_journal_paper_doi 10.1039/D0GC01860K
_journal_volume 22
_journal_year 2020
_chemical_formula_moiety 'C19 H23 N O4 S'
_chemical_formula_sum 'C19 H23 N O4 S'
_chemical_formula_weight 361.44
_space_group_crystal_system triclinic
_space_group_IT_number 2
_space_group_name_Hall '-P 1'
_space_group_name_H-M_alt 'P -1'
_atom_sites_solution_hydrogens geom
_atom_sites_solution_primary dual
_audit_creation_date 2019-05-01
_audit_creation_method
;
Olex2 1.2
(compiled 2018.05.29 svn.r3508 for OlexSys, GUI svn.r5506)
;
_audit_update_record
;
2020-05-28 deposited with the CCDC.	2020-09-01 downloaded from the CCDC.
;
_cell_angle_alpha 108.185(11)
_cell_angle_beta 106.055(11)
_cell_angle_gamma 109.685(12)
_cell_formula_units_Z 2
_cell_length_a 9.0842(12)
_cell_length_b 11.1680(14)
_cell_length_c 11.3556(13)
_cell_measurement_reflns_used 1374
_cell_measurement_temperature 293(2)
_cell_measurement_theta_max 27.7300
_cell_measurement_theta_min 2.7470
_cell_volume 932.0(3)
_computing_cell_refinement 'CrysAlisPro 1.171.39.7e (Rigaku OD, 2015)'
_computing_data_collection 'CrysAlisPro 1.171.39.7e (Rigaku OD, 2015)'
_computing_data_reduction 'CrysAlisPro 1.171.39.7e (Rigaku OD, 2015)'
_computing_molecular_graphics 'Olex2 (Dolomanov et al., 2009)'
_computing_publication_material 'Olex2 (Dolomanov et al., 2009)'
_computing_structure_refinement 'ShelXL (Sheldrick, 2015)'
_computing_structure_solution 'ShelXT (Sheldrick, 2015)'
_diffrn_ambient_temperature 293(2)
_diffrn_detector 'CCD plate'
_diffrn_measured_fraction_theta_full 0.998
_diffrn_measured_fraction_theta_max 0.870
_diffrn_measurement_details
;
List of Runs (angles in degrees, time in seconds):

  # Type    Start    End  Width  t~exp~   \w     \q     \k     \f   Frames
#--------------------------------------------------------------------------
  1  \w      3.00 106.00   1.00    1.00    --   30.00  54.00 150.00  103
  2  \w     88.00 114.00   1.00    1.00    --   30.00  54.00  30.00   26
  3  \w    -73.00 111.00   1.00    1.00    --   30.00  54.00-120.00  184
  4  \w    -68.00 -34.00   1.00    1.00    --   30.00  54.00  30.00   34
;
_diffrn_measurement_device 'two-circle diffractometer'
_diffrn_measurement_device_type 'XtaLAB Mini (ROW)'
_diffrn_measurement_method '\w scans'
_diffrn_orient_matrix_type 'CrysAlisPro convention (1999,Acta A55,543-557)'
_diffrn_orient_matrix_UB_11 0.0011253000
_diffrn_orient_matrix_UB_12 0.0389641000
_diffrn_orient_matrix_UB_13 -0.0388269000
_diffrn_orient_matrix_UB_21 0.0589956000
_diffrn_orient_matrix_UB_22 0.0640079000
_diffrn_orient_matrix_UB_23 0.0606651000
_diffrn_orient_matrix_UB_31 0.0701859000
_diffrn_orient_matrix_UB_32 -0.0087445000
_diffrn_orient_matrix_UB_33 -0.0098454000
_diffrn_radiation_monochromator graphite
_diffrn_radiation_probe x-ray
_diffrn_radiation_type MoK\a
_diffrn_radiation_wavelength 0.71073
_diffrn_reflns_av_R_equivalents 0.0249
_diffrn_reflns_av_unetI/netI 0.0571
_diffrn_reflns_Laue_measured_fraction_full 0.998
_diffrn_reflns_Laue_measured_fraction_max 0.870
_diffrn_reflns_limit_h_max 12
_diffrn_reflns_limit_h_min -12
_diffrn_reflns_limit_k_max 16
_diffrn_reflns_limit_k_min -13
_diffrn_reflns_limit_l_max 16
_diffrn_reflns_limit_l_min -17
_diffrn_reflns_number 8158
_diffrn_reflns_point_group_measured_fraction_full 0.998
_diffrn_reflns_point_group_measured_fraction_max 0.870
_diffrn_reflns_theta_full 25.242
_diffrn_reflns_theta_max 32.805
_diffrn_reflns_theta_min 2.569
_diffrn_source 'fine-focus sealed X-ray tube'
_diffrn_source_type 'Enhance (Mo) X-ray Source'
_exptl_absorpt_coefficient_mu 0.196
_exptl_absorpt_correction_T_max 1.00000
_exptl_absorpt_correction_T_min 0.73075
_exptl_absorpt_correction_type multi-scan
_exptl_absorpt_process_details
;
CrysAlisPro 1.171.39.7e (Rigaku Oxford Diffraction, 2015)
Empirical absorption correction using spherical harmonics,
 implemented in SCALE3 ABSPACK scaling algorithm.
;
_exptl_crystal_density_diffrn 1.288
_exptl_crystal_description block
_exptl_crystal_F_000 384
_refine_diff_density_max 0.871
_refine_diff_density_min -0.499
_refine_diff_density_rms 0.071
_refine_ls_extinction_method none
_refine_ls_goodness_of_fit_ref 1.036
_refine_ls_hydrogen_treatment constr
_refine_ls_matrix_type full
_refine_ls_number_parameters 230
_refine_ls_number_reflns 6010
_refine_ls_number_restraints 1
_refine_ls_restrained_S_all 1.036
_refine_ls_R_factor_all 0.1322
_refine_ls_R_factor_gt 0.0743
_refine_ls_shift/su_max 0.000
_refine_ls_shift/su_mean 0.000
_refine_ls_structure_factor_coef Fsqd
_refine_ls_weighting_details 'w=1/[\s^2^(Fo^2^)+(0.1242P)^2^+0.1997P] where P=(Fo^2^+2Fc^2^)/3'
_refine_ls_weighting_scheme calc
_refine_ls_wR_factor_gt 0.2022
_refine_ls_wR_factor_ref 0.2594
_reflns_Friedel_coverage 0.000
_reflns_number_gt 3180
_reflns_number_total 6010
_reflns_threshold_expression 'I > 2\s(I)'
_cod_data_source_file d0gc01860k2.cif
_cod_data_source_block 1_CCDC1
_cod_depositor_comments 'Adding full bibliography for 7241227--7241236.cif.'
_cod_original_cell_volume 932.0(2)
_cod_database_code 7241234
_shelx_shelxl_version_number 2017/1
_shelx_space_group_comment
;
The symmetry employed for this shelxl refinement is uniquely defined
by the following loop, which should always be used as a source of
symmetry information in preference to the above space-group names.
They are only intended as comments.
;
_reflns_odcompleteness_completeness 99.74
_reflns_odcompleteness_iscentric 1
_reflns_odcompleteness_theta 26.32
_olex2_refinement_description
;
1. Fixed Uiso
 At 1.2 times of:
  All C(H) groups, All C(H,H) groups
 At 1.5 times of:
  All C(H,H,H) groups, All O(H) groups
2. Rigid bond restraints
 C00H, C00M
 with sigma for 1-2 distances of 0.001 and sigma for 1-3 distances of 0.002
3.a Ternary CH refined with riding coordinates:
 C00D(H00D)
3.b Secondary CH2 refined with riding coordinates:
 C00H(H00B,H00C), C00I(H00F,H00G), C00M(H00M,H00N), C00P(H00U,H00V)
3.c Aromatic/amide H refined with riding coordinates:
 C00A(H00A), C00E(H00E), C00J(H00J), C00K(H00K)
3.d Idealised Me refined as rotating group:
 C00L(H00H,H00I,H00L), C00N(H00O,H00P,H00Q), C00O(H00R,H00S,H00T)
3.e Idealised tetrahedral OH refined as rotating group:
 O002(H002)
;
_olex2_submission_special_instructions 'No special instructions were received'
_oxdiff_exptl_absorpt_empirical_details
;
Empirical correction (ABSPACK) includes:
- Absorption correction using spherical harmonics
- Frame scaling
;
_oxdiff_exptl_absorpt_empirical_full_max 1.656
_oxdiff_exptl_absorpt_empirical_full_min 0.608

loop_
_space_group_symop_operation_xyz
'x, y, z'
'-x, -y, -z'

loop_
_atom_site_label
_atom_site_type_symbol
_atom_site_fract_x
_atom_site_fract_y
_atom_site_fract_z
_atom_site_U_iso_or_equiv
_atom_site_adp_type
_atom_site_occupancy
_atom_site_site_symmetry_order
_atom_site_calc_flag
_atom_site_refinement_flags_posn
_atom_site_refinement_flags_adp
_atom_site_refinement_flags_occupancy
_atom_site_disorder_assembly
_atom_site_disorder_group
S001 S 0.17475(12) 0.90026(8) 0.28273(9) 0.0673(3) Uani 1 1 d . . . . .
O002 O 0.3077(3) 0.6984(2) 0.48874(18) 0.0528(5) Uani 1 1 d . . . . .
H002 H 0.350189 0.773346 0.558089 0.079 Uiso 1 1 calc GR . . . .
O003 O 0.6227(3) 0.94569(19) 0.12843(19) 0.0566(5) Uani 1 1 d . . . . .
O004 O 0.0281(3) 0.44720(19) 0.2304(2) 0.0594(5) Uani 1 1 d . . . . .
N005 N 0.2149(3) 0.5851(2) 0.1694(2) 0.0434(4) Uani 1 1 d . . . . .
O006 O 0.5505(3) 1.0246(2) 0.2999(2) 0.0666(6) Uani 1 1 d . . . . .
C007 C 0.0561(3) 0.7335(2) 0.3944(2) 0.0413(5) Uani 1 1 d . . . . .
C008 C 0.2012(3) 0.7058(2) 0.3763(2) 0.0415(5) Uani 1 1 d . . . . .
C009 C 0.3229(3) 0.7278(2) 0.2133(2) 0.0415(5) Uani 1 1 d . . . . .
C00A C -0.0427(3) 0.6769(3) 0.4546(3) 0.0475(6) Uani 1 1 d . . . . .
H00A H -0.021761 0.615416 0.488222 0.057 Uiso 1 1 calc R . . . .
C00B C 0.1330(3) 0.5618(3) 0.2525(2) 0.0445(5) Uani 1 1 d . . . . .
C00C C 0.0272(4) 0.8266(3) 0.3434(3) 0.0481(6) Uani 1 1 d . . . . .
C00D C 0.3035(3) 0.8143(2) 0.3348(2) 0.0450(5) Uani 1 1 d . . . . .
H00D H 0.416779 0.884845 0.410557 0.054 Uiso 1 1 calc R . . . .
C00E C 0.4223(3) 0.7759(3) 0.1538(3) 0.0476(6) Uani 1 1 d . . . . .
H00E H 0.419428 0.710355 0.077537 0.057 Uiso 1 1 calc R . . . .
C00F C -0.1738(3) 0.7112(3) 0.4653(3) 0.0514(6) Uani 1 1 d . . . . .
C00G C 0.5345(3) 0.9266(3) 0.2036(3) 0.0483(6) Uani 1 1 d . . . . .
C00H C 0.1876(4) 0.4679(3) 0.0470(3) 0.0520(6) Uani 1 1 d . U . . .
H00B H 0.177145 0.495566 -0.026590 0.062 Uiso 1 1 calc R . . . .
H00C H 0.079640 0.385508 0.018037 0.062 Uiso 1 1 calc R . . . .
C00I C 0.7434(4) 1.0902(3) 0.1644(3) 0.0620(7) Uani 1 1 d . . . . .
H00F H 0.823703 1.138582 0.260459 0.074 Uiso 1 1 calc R . . . .
H00G H 0.681438 1.143363 0.147982 0.074 Uiso 1 1 calc R . . . .
C00J C -0.2049(4) 0.8000(3) 0.4097(3) 0.0607(7) Uani 1 1 d . . . . .
H00J H -0.294458 0.821252 0.413841 0.073 Uiso 1 1 calc R . . . .
C00K C -0.1082(4) 0.8573(3) 0.3490(3) 0.0626(8) Uani 1 1 d . . . . .
H00K H -0.132610 0.915714 0.312156 0.075 Uiso 1 1 calc R . . . .
C00L C -0.2763(4) 0.6561(4) 0.5385(4) 0.0718(9) Uani 1 1 d . . . . .
H00H H -0.286583 0.564101 0.526064 0.108 Uiso 1 1 calc GR . . . .
H00I H -0.389407 0.648635 0.501267 0.108 Uiso 1 1 calc GR . . . .
H00L H -0.217799 0.720627 0.634509 0.108 Uiso 1 1 calc GR . . . .
C00M C 0.3326(5) 0.4268(4) 0.0708(3) 0.0674(8) Uani 1 1 d . U . . .
H00M H 0.310499 0.354635 -0.015548 0.081 Uiso 1 1 calc R . . . .
H00N H 0.439928 0.509497 0.099239 0.081 Uiso 1 1 calc R . . . .
C00N C 0.8377(5) 1.0792(4) 0.0770(4) 0.0878(11) Uani 1 1 d . . . . .
H00O H 0.756822 1.030896 -0.017708 0.132 Uiso 1 1 calc GR . . . .
H00P H 0.898757 1.026654 0.094464 0.132 Uiso 1 1 calc GR . . . .
H00Q H 0.918538 1.172779 0.097750 0.132 Uiso 1 1 calc GR . . . .
C00O C 0.5063(6) 0.3354(5) 0.1973(4) 0.0908(12) Uani 1 1 d . . . . .
H00R H 0.481701 0.257219 0.115606 0.136 Uiso 1 1 calc GR . . . .
H00S H 0.519991 0.309193 0.271022 0.136 Uiso 1 1 calc GR . . . .
H00T H 0.611032 0.416314 0.220913 0.136 Uiso 1 1 calc GR . . . .
C00P C 0.3554(6) 0.3733(5) 0.1723(4) 0.0917(12) Uani 1 1 d . . . . .
H00U H 0.249281 0.289145 0.142903 0.110 Uiso 1 1 calc R . . . .
H00V H 0.375184 0.444529 0.258301 0.110 Uiso 1 1 calc R . . . .

loop_
_atom_site_aniso_label
_atom_site_aniso_U_11
_atom_site_aniso_U_22
_atom_site_aniso_U_33
_atom_site_aniso_U_23
_atom_site_aniso_U_13
_atom_site_aniso_U_12
S001 0.0973(6) 0.0647(5) 0.0952(6) 0.0541(5) 0.0685(5) 0.0576(5)
O002 0.0578(11) 0.0531(11) 0.0466(9) 0.0193(8) 0.0148(9) 0.0334(9)
O003 0.0597(12) 0.0469(10) 0.0615(11) 0.0221(9) 0.0339(10) 0.0183(9)
O004 0.0639(12) 0.0395(10) 0.0687(12) 0.0191(9) 0.0334(11) 0.0181(9)
N005 0.0422(11) 0.0374(10) 0.0418(10) 0.0100(8) 0.0173(9) 0.0167(8)
O006 0.0748(14) 0.0450(11) 0.0674(12) 0.0136(9) 0.0388(11) 0.0183(10)
C007 0.0425(12) 0.0386(11) 0.0396(11) 0.0139(9) 0.0148(10) 0.0208(10)
C008 0.0447(13) 0.0381(11) 0.0434(11) 0.0170(9) 0.0187(10) 0.0225(10)
C009 0.0399(12) 0.0351(11) 0.0405(11) 0.0110(9) 0.0134(10) 0.0163(9)
C00A 0.0504(14) 0.0469(13) 0.0498(13) 0.0237(11) 0.0232(12) 0.0241(11)
C00B 0.0427(13) 0.0398(12) 0.0481(13) 0.0158(10) 0.0176(11) 0.0210(10)
C00C 0.0585(15) 0.0486(13) 0.0513(13) 0.0246(11) 0.0287(12) 0.0335(12)
C00D 0.0453(13) 0.0356(11) 0.0448(12) 0.0106(10) 0.0193(11) 0.0155(10)
C00E 0.0473(14) 0.0417(12) 0.0466(13) 0.0131(10) 0.0205(11) 0.0186(11)
C00F 0.0455(14) 0.0533(15) 0.0524(14) 0.0197(12) 0.0223(12) 0.0222(12)
C00G 0.0440(13) 0.0471(13) 0.0507(13) 0.0192(11) 0.0199(11) 0.0207(11)
C00H 0.0582(15) 0.0446(13) 0.0427(12) 0.0098(11) 0.0185(12) 0.0242(12)
C00I 0.0628(18) 0.0487(15) 0.0724(18) 0.0282(14) 0.0322(15) 0.0197(14)
C00J 0.0561(17) 0.0743(19) 0.0663(17) 0.0316(15) 0.0299(14) 0.0425(16)
C00K 0.076(2) 0.078(2) 0.0722(18) 0.0468(16) 0.0399(17) 0.0572(18)
C00L 0.066(2) 0.082(2) 0.079(2) 0.0387(18) 0.0448(18) 0.0337(18)
C00M 0.079(2) 0.0675(19) 0.0565(16) 0.0147(14) 0.0309(16) 0.0450(17)
C00N 0.087(3) 0.071(2) 0.114(3) 0.046(2) 0.063(3) 0.025(2)
C00O 0.118(3) 0.108(3) 0.074(2) 0.035(2) 0.040(2) 0.088(3)
C00P 0.125(3) 0.107(3) 0.082(2) 0.045(2) 0.058(3) 0.081(3)

loop_
_atom_type_symbol
_atom_type_description
_atom_type_scat_dispersion_real
_atom_type_scat_dispersion_imag
_atom_type_scat_source
C C 0.0033 0.0016 'International Tables Vol C Tables 4.2.6.8 and 6.1.1.4'
H H 0.0000 0.0000 'International Tables Vol C Tables 4.2.6.8 and 6.1.1.4'
N N 0.0061 0.0033 'International Tables Vol C Tables 4.2.6.8 and 6.1.1.4'
O O 0.0106 0.0060 'International Tables Vol C Tables 4.2.6.8 and 6.1.1.4'
S S 0.1246 0.1234 'International Tables Vol C Tables 4.2.6.8 and 6.1.1.4'

loop_
_geom_angle_atom_site_label_1
_geom_angle_atom_site_label_2
_geom_angle_atom_site_label_3
_geom_angle
_geom_angle_site_symmetry_1
_geom_angle_site_symmetry_3
_geom_angle_publ_flag
C00C S001 C00D 92.23(11) . . ?
C008 O002 H002 109.5 . . ?
C00G O003 C00I 118.5(2) . . ?
C009 N005 C00H 124.3(2) . . ?
C00B N005 C009 113.61(18) . . ?
C00B N005 C00H 122.1(2) . . ?
C00A C007 C008 126.0(2) . . ?
C00A C007 C00C 120.8(2) . . ?
C00C C007 C008 113.2(2) . . ?
O002 C008 C007 114.49(19) . . ?
O002 C008 C00B 104.68(17) . . ?
O002 C008 C00D 113.3(2) . . ?
C007 C008 C00B 111.7(2) . . ?
C007 C008 C00D 109.18(18) . . ?
C00B C008 C00D 102.81(18) . . ?
N005 C009 C00D 107.8(2) . . ?
C00E C009 N005 124.4(2) . . ?
C00E C009 C00D 127.7(2) . . ?
C007 C00A H00A 119.8 . . ?
C007 C00A C00F 120.4(2) . . ?
C00F C00A H00A 119.8 . . ?
O004 C00B N005 124.8(2) . . ?
O004 C00B C008 126.9(2) . . ?
N005 C00B C008 108.29(19) . . ?
C007 C00C S001 115.17(18) . . ?
C00K C00C S001 125.6(2) . . ?
C00K C00C C007 119.2(2) . . ?
S001 C00D H00D 111.0 . . ?
C008 C00D S001 108.37(16) . . ?
C008 C00D H00D 111.0 . . ?
C009 C00D S001 109.75(17) . . ?
C009 C00D C008 105.68(18) . . ?
C009 C00D H00D 111.0 . . ?
C009 C00E H00E 118.7 . . ?
C009 C00E C00G 122.7(2) . . ?
C00G C00E H00E 118.7 . . ?
C00A C00F C00J 118.0(2) . . ?
C00A C00F C00L 120.7(3) . . ?
C00J C00F C00L 121.3(2) . . ?
O003 C00G C00E 110.8(2) . . ?
O006 C00G O003 122.7(2) . . ?
O006 C00G C00E 126.5(2) . . ?
N005 C00H H00B 109.0 . . ?
N005 C00H H00C 109.0 . . ?
N005 C00H C00M 113.1(2) . . ?
H00B C00H H00C 107.8 . . ?
C00M C00H H00B 109.0 . . ?
C00M C00H H00C 109.0 . . ?
O003 C00I H00F 110.3 . . ?
O003 C00I H00G 110.3 . . ?
O003 C00I C00N 107.1(2) . . ?
H00F C00I H00G 108.5 . . ?
C00N C00I H00F 110.3 . . ?
C00N C00I H00G 110.3 . . ?
C00F C00J H00J 118.7 . . ?
C00K C00J C00F 122.5(2) . . ?
C00K C00J H00J 118.7 . . ?
C00C C00K H00K 120.5 . . ?
C00J C00K C00C 119.0(2) . . ?
C00J C00K H00K 120.5 . . ?
C00F C00L H00H 109.5 . . ?
C00F C00L H00I 109.5 . . ?
C00F C00L H00L 109.5 . . ?
H00H C00L H00I 109.5 . . ?
H00H C00L H00L 109.5 . . ?
H00I C00L H00L 109.5 . . ?
C00H C00M H00M 108.5 . . ?
C00H C00M H00N 108.5 . . ?
H00M C00M H00N 107.5 . . ?
C00P C00M C00H 115.1(3) . . ?
C00P C00M H00M 108.5 . . ?
C00P C00M H00N 108.5 . . ?
C00I C00N H00O 109.5 . . ?
C00I C00N H00P 109.5 . . ?
C00I C00N H00Q 109.5 . . ?
H00O C00N H00P 109.5 . . ?
H00O C00N H00Q 109.5 . . ?
H00P C00N H00Q 109.5 . . ?
H00R C00O H00S 109.5 . . ?
H00R C00O H00T 109.5 . . ?
H00S C00O H00T 109.5 . . ?
C00P C00O H00R 109.5 . . ?
C00P C00O H00S 109.5 . . ?
C00P C00O H00T 109.5 . . ?
C00M C00P C00O 114.3(3) . . ?
C00M C00P H00U 108.7 . . ?
C00M C00P H00V 108.7 . . ?
C00O C00P H00U 108.7 . . ?
C00O C00P H00V 108.7 . . ?
H00U C00P H00V 107.6 . . ?

loop_
_geom_bond_atom_site_label_1
_geom_bond_atom_site_label_2
_geom_bond_distance
_geom_bond_site_symmetry_2
_geom_bond_publ_flag
S001 C00C 1.751(3) . ?
S001 C00D 1.836(3) . ?
O002 H002 0.8200 . ?
O002 C008 1.417(3) . ?
O003 C00G 1.339(3) . ?
O003 C00I 1.456(3) . ?
O004 C00B 1.206(3) . ?
N005 C009 1.389(3) . ?
N005 C00B 1.387(3) . ?
N005 C00H 1.470(3) . ?
O006 C00G 1.214(3) . ?
C007 C008 1.503(3) . ?
C007 C00A 1.378(3) . ?
C007 C00C 1.401(3) . ?
C008 C00B 1.544(3) . ?
C008 C00D 1.547(3) . ?
C009 C00D 1.511(3) . ?
C009 C00E 1.341(3) . ?
C00A H00A 0.9300 . ?
C00A C00F 1.392(3) . ?
C00C C00K 1.397(4) . ?
C00D H00D 0.9800 . ?
C00E H00E 0.9300 . ?
C00E C00G 1.457(4) . ?
C00F C00J 1.394(4) . ?
C00F C00L 1.515(4) . ?
C00H H00B 0.9700 . ?
C00H H00C 0.9700 . ?
C00H C00M 1.518(4) . ?
C00I H00F 0.9700 . ?
C00I H00G 0.9700 . ?
C00I C00N 1.482(4) . ?
C00J H00J 0.9300 . ?
C00J C00K 1.375(4) . ?
C00K H00K 0.9300 . ?
C00L H00H 0.9600 . ?
C00L H00I 0.9600 . ?
C00L H00L 0.9600 . ?
C00M H00M 0.9700 . ?
C00M H00N 0.9700 . ?
C00M C00P 1.452(5) . ?
C00N H00O 0.9600 . ?
C00N H00P 0.9600 . ?
C00N H00Q 0.9600 . ?
C00O H00R 0.9600 . ?
C00O H00S 0.9600 . ?
C00O H00T 0.9600 . ?
C00O C00P 1.546(5) . ?
C00P H00U 0.9700 . ?
C00P H00V 0.9700 . ?
